data_2213272
loop_
_publ_author_name
'Akkaya, Abdullah'
'Er\,sah\.in, Ferda'
'\,Senel, \.Ismet'
'A\<gar, Erb\.il'
'B\"uy\"ukg\"ung\"or, Orhan'

_publ_section_title
;
 (<i>E</i>)-2-[(3-Bromophenylimino)methyl]-6-methylphenol
;
_journal_coeditor_code DN2147
_journal_issue 5
_journal_name_full 'Acta Crystallographica Section E'
_journal_page_first o2383
_journal_page_last o2385
_journal_paper_doi 10.1107/S1600536807014602
_journal_volume 63
_journal_year 2007
_chemical_formula_iupac 'C14 H12 Br N O'
_chemical_formula_moiety 'C14 H12 Br N O'
_chemical_formula_sum 'C14 H12 Br N O'
_chemical_formula_weight 290.16
_chemical_melting_point 353.0(10)
_chemical_name_systematic
;
(<i>E</i>)-2-[(3-Bromophenylimino)methyl]-6-methylphenol
;
_space_group_IT_number 19
_symmetry_cell_setting orthorhombic
_symmetry_space_group_name_Hall 'P 2ac 2ab'
_symmetry_space_group_name_H-M 'P 21 21 21'
_atom_sites_solution_hydrogens geom
_atom_sites_solution_primary direct
_atom_sites_solution_secondary difmap
_cell_angle_alpha 90.00
_cell_angle_beta 90.00
_cell_angle_gamma 90.00
_cell_formula_units_Z 4
_cell_length_a 6.2637(5)
_cell_length_b 13.8902(11)
_cell_length_c 14.3678(15)
_cell_measurement_reflns_used 8829
_cell_measurement_temperature 296
_cell_measurement_theta_max 27.97
_cell_measurement_theta_min 2.04
_cell_volume 1250.06(19)
_computing_cell_refinement X-AREA
_computing_data_collection 'X-AREA (Stoe, 2002)'
_computing_data_reduction 'X-RED32 (Stoe, 2002)'
_computing_molecular_graphics 'ORTEPIII (Burnett & Johnson, 1996) and ORTEP-3 for Windows (Farrugia, 1997)'
_computing_publication_material 'WinGX (Farrugia, 1999)'
_computing_structure_refinement 'SHELXL97 (Sheldrick, 1997)'
_computing_structure_solution 'SHELXS97 (Sheldrick, 1997)'
_diffrn_ambient_temperature 296
_diffrn_detector_area_resol_mean 6.67
_diffrn_measured_fraction_theta_full 0.995
_diffrn_measured_fraction_theta_max 0.995
_diffrn_measurement_device_type 'Stoe IPDS-2'
_diffrn_measurement_method 'rotation method'
_diffrn_radiation_monochromator 'plane graphite'
_diffrn_radiation_source 'fine-focus sealed tube'
_diffrn_radiation_type MoK\a
_diffrn_radiation_wavelength 0.71073
_diffrn_reflns_av_R_equivalents 0.0387
_diffrn_reflns_av_sigmaI/netI 0.0330
_diffrn_reflns_limit_h_max 8
_diffrn_reflns_limit_h_min -8
_diffrn_reflns_limit_k_max 18
_diffrn_reflns_limit_k_min -16
_diffrn_reflns_limit_l_max 18
_diffrn_reflns_limit_l_min -18
_diffrn_reflns_number 8829
_diffrn_reflns_theta_full 27.94
_diffrn_reflns_theta_max 27.94
_diffrn_reflns_theta_min 2.04
_diffrn_standards_decay_% 1
_diffrn_standards_number 0
_exptl_absorpt_coefficient_mu 3.28
_exptl_absorpt_correction_T_max 0.4505
_exptl_absorpt_correction_T_min 0.2044
_exptl_absorpt_correction_type integration
_exptl_absorpt_process_details '(X-RED32; Stoe, 2002)'
_exptl_crystal_colour colourless
_exptl_crystal_density_diffrn 1.542
_exptl_crystal_density_method 'not measured'
_exptl_crystal_description prism
_exptl_crystal_F_000 584
_exptl_crystal_size_max 0.570
_exptl_crystal_size_mid 0.463
_exptl_crystal_size_min 0.330
_refine_diff_density_max 0.237
_refine_diff_density_min -0.305
_refine_ls_abs_structure_details
;
Flack (1983), 1228 Friedel pairs
;
_refine_ls_abs_structure_Flack 0.020(10)
_refine_ls_extinction_method none
_refine_ls_goodness_of_fit_ref 1.037
_refine_ls_hydrogen_treatment constr
_refine_ls_matrix_type full
_refine_ls_number_parameters 157
_refine_ls_number_reflns 2971
_refine_ls_number_restraints 0
_refine_ls_restrained_S_all 1.037
_refine_ls_R_factor_all 0.0535
_refine_ls_R_factor_gt 0.0368
_refine_ls_shift/su_max 0.000
_refine_ls_shift/su_mean 0.000
_refine_ls_structure_factor_coef Fsqd
_refine_ls_weighting_details 'calc w=1/[\s^2^(Fo^2^)+(0.034P)^2^+0.3P] where P=(Fo^2^+2Fc^2^)/3'
_refine_ls_weighting_scheme calc
_refine_ls_wR_factor_gt 0.0752
_refine_ls_wR_factor_ref 0.0812
_reflns_number_gt 2326
_reflns_number_total 2971
_reflns_threshold_expression 'I > 2\s(I)'
_cod_data_source_file dn2147.cif
_cod_data_source_block I
_cod_depositor_comments
;
The following automatic conversions were performed:

'_chemical_melting_point' value '352-354' was changed to '353.0(10)'
- the average value was taken and precision was estimated.

Automatic conversion script
Id: cif_fix_values 1646 2011-03-28 12:23:43Z adriana 

The following automatic conversions were performed:

'_chemical_melting_point' value '352-354' was changed to '353.0(10)'
- the average value was taken and precision was estimated.

Automatic conversion script
Id: cif_fix_values 1715 2011-07-08 13:25:40Z adriana 
;
_cod_database_code 2213272
_cod_database_fobs_code 2213272

loop_
_symmetry_equiv_pos_as_xyz
'x, y, z'
'-x+1/2, -y, z+1/2'
'x+1/2, -y+1/2, -z'
'-x, y+1/2, -z+1/2'

loop_
_atom_site_type_symbol
_atom_site_label
_atom_site_fract_x
_atom_site_fract_y
_atom_site_fract_z
_atom_site_U_iso_or_equiv
_atom_site_adp_type
_atom_site_calc_flag
_atom_site_refinement_flags
_atom_site_occupancy
C C1 0.2420(5) 0.51673(19) 0.0927(2) 0.0396(6) Uani d . 1
C C2 0.3307(5) 0.42368(18) 0.10281(19) 0.0397(6) Uani d . 1
C C3 0.5189(5) 0.4091(2) 0.1516(2) 0.0442(7) Uani d . 1
C C4 0.6181(5) 0.4886(2) 0.1910(2) 0.0470(7) Uani d . 1
H H4 0.7446 0.4800 0.2238 0.056 Uiso calc R 1
C C5 0.5339(5) 0.5807(2) 0.1827(2) 0.0505(7) Uani d . 1
H H5 0.6028 0.6327 0.2103 0.061 Uiso calc R 1
C C6 0.3494(5) 0.59454(18) 0.1340(2) 0.0469(6) Uani d . 1
H H6 0.2940 0.6564 0.1281 0.056 Uiso calc R 1
C C7 0.0505(5) 0.5330(2) 0.0404(2) 0.0433(7) Uani d . 1
H H7 -0.0033 0.5953 0.0370 0.052 Uiso calc R 1
C C8 -0.2366(4) 0.4827(2) -0.0530(2) 0.0389(6) Uani d . 1
C C9 -0.3303(5) 0.57328(19) -0.0655(2) 0.0449(7) Uani d . 1
H H9 -0.2681 0.6281 -0.0400 0.054 Uiso calc R 1
C C10 -0.5166(5) 0.5798(2) -0.1163(2) 0.0472(7) Uani d . 1
C C11 -0.6155(5) 0.5015(2) -0.1547(2) 0.0486(7) Uani d . 1
H H11 -0.7423 0.5079 -0.1878 0.058 Uiso calc R 1
C C12 -0.5202(5) 0.4122(2) -0.1426(2) 0.0530(8) Uani d . 1
H H12 -0.5826 0.3579 -0.1689 0.064 Uiso calc R 1
C C13 -0.3346(5) 0.4030(2) -0.0923(2) 0.0467(7) Uani d . 1
H H13 -0.2741 0.3424 -0.0844 0.056 Uiso calc R 1
C C14 0.6148(5) 0.3100(2) 0.1597(3) 0.0590(9) Uani d . 1
H H14A 0.7329 0.3117 0.2023 0.089 Uiso calc R 1
H H14B 0.6639 0.2892 0.0997 0.089 Uiso calc R 1
H H14C 0.5088 0.2659 0.1823 0.089 Uiso calc R 1
Br Br1 -0.64870(7) 0.70215(3) -0.12948(4) 0.08215(17) Uani d . 1
N N1 -0.0492(4) 0.46608(17) -0.00172(18) 0.0427(5) Uani d . 1
O O1 0.2335(4) 0.34625(15) 0.06529(18) 0.0564(6) Uani d . 1
H H1 0.1264 0.3636 0.0371 0.085 Uiso calc R 1

loop_
_atom_site_aniso_label
_atom_site_aniso_U_11
_atom_site_aniso_U_22
_atom_site_aniso_U_33
_atom_site_aniso_U_12
_atom_site_aniso_U_13
_atom_site_aniso_U_23
C1 0.0363(13) 0.0403(14) 0.0420(17) 0.0004(11) 0.0032(13) 0.0008(12)
C2 0.0400(14) 0.0384(12) 0.0407(16) -0.0026(11) 0.0029(13) 0.0002(10)
C3 0.0448(16) 0.0449(15) 0.0428(19) 0.0018(12) 0.0001(13) 0.0040(12)
C4 0.0403(17) 0.0615(18) 0.0394(17) -0.0019(14) -0.0048(13) 0.0038(13)
C5 0.0509(18) 0.0513(17) 0.0492(19) -0.0102(14) -0.0018(15) -0.0024(14)
C6 0.0514(15) 0.0385(12) 0.0508(17) -0.0027(13) -0.0021(17) -0.0011(13)
C7 0.0420(15) 0.0388(14) 0.0492(18) 0.0020(12) -0.0005(14) 0.0019(13)
C8 0.0355(13) 0.0415(14) 0.0396(16) -0.0023(11) 0.0013(12) -0.0009(12)
C9 0.0437(16) 0.0394(13) 0.0517(18) -0.0023(13) -0.0089(15) -0.0052(12)
C10 0.0454(15) 0.0473(15) 0.0489(19) 0.0024(12) -0.0016(15) -0.0020(14)
C11 0.0389(16) 0.0593(17) 0.048(2) -0.0064(13) -0.0032(14) -0.0004(13)
C12 0.0549(18) 0.0520(16) 0.052(2) -0.0151(14) -0.0034(16) -0.0068(15)
C13 0.0514(16) 0.0402(13) 0.0484(18) -0.0057(14) 0.0039(16) -0.0007(12)
C14 0.057(2) 0.0489(17) 0.071(2) 0.0125(15) -0.0160(16) 0.0072(15)
Br1 0.0787(3) 0.0588(2) 0.1089(3) 0.01838(19) -0.0373(3) -0.0037(2)
N1 0.0367(12) 0.0436(13) 0.0478(15) 0.0002(10) -0.0005(11) 0.0001(11)
O1 0.0552(13) 0.0382(10) 0.0757(17) -0.0024(10) -0.0152(12) -0.0017(11)

loop_
_atom_type_symbol
_atom_type_description
_atom_type_scat_dispersion_real
_atom_type_scat_dispersion_imag
_atom_type_scat_source
C C 0.0033 0.0016 'International Tables Vol C Tables 4.2.6.8 and 6.1.1.4'
H H 0.0000 0.0000 'International Tables Vol C Tables 4.2.6.8 and 6.1.1.4'
Br Br -0.2901 2.4595 'International Tables Vol C Tables 4.2.6.8 and 6.1.1.4'
N N 0.0061 0.0033 'International Tables Vol C Tables 4.2.6.8 and 6.1.1.4'
O O 0.0106 0.0060 'International Tables Vol C Tables 4.2.6.8 and 6.1.1.4'

loop_
_geom_angle_atom_site_label_1
_geom_angle_atom_site_label_2
_geom_angle_atom_site_label_3
_geom_angle
C6 C1 C2 118.1(3)
C6 C1 C7 120.1(3)
C2 C1 C7 121.8(3)
O1 C2 C3 118.0(2)
O1 C2 C1 120.7(3)
C3 C2 C1 121.3(2)
C2 C3 C4 118.1(3)
C2 C3 C14 120.8(3)
C4 C3 C14 121.1(3)
C3 C4 C5 121.9(3)
C3 C4 H4 119.1
C5 C4 H4 119.1
C6 C5 C4 119.7(3)
C6 C5 H5 120.2
C4 C5 H5 120.2
C5 C6 C1 120.9(3)
C5 C6 H6 119.5
C1 C6 H6 119.5
N1 C7 C1 123.0(3)
N1 C7 H7 118.5
C1 C7 H7 118.5
C13 C8 C9 118.7(3)
C13 C8 N1 116.9(3)
C9 C8 N1 124.4(3)
C10 C9 C8 118.8(3)
C10 C9 H9 120.6
C8 C9 H9 120.6
C11 C10 C9 123.0(3)
C11 C10 Br1 118.3(2)
C9 C10 Br1 118.7(2)
C10 C11 C12 117.7(3)
C10 C11 H11 121.1
C12 C11 H11 121.1
C13 C12 C11 120.8(3)
C13 C12 H12 119.6
C11 C12 H12 119.6
C12 C13 C8 120.9(3)
C12 C13 H13 119.5
C8 C13 H13 119.5
C3 C14 H14A 109.5
C3 C14 H14B 109.5
H14A C14 H14B 109.5
C3 C14 H14C 109.5
H14A C14 H14C 109.5
H14B C14 H14C 109.5
C7 N1 C8 122.6(2)
C2 O1 H1 109.5

loop_
_geom_bond_atom_site_label_1
_geom_bond_atom_site_label_2
_geom_bond_distance
C1 C6 1.404(4)
C1 C2 1.414(4)
C1 C7 1.434(4)
C2 O1 1.348(3)
C2 C3 1.386(4)
C3 C4 1.388(4)
C3 C14 1.507(4)
C4 C5 1.388(4)
C4 H4 0.9300
C5 C6 1.365(4)
C5 H5 0.9300
C6 H6 0.9300
C7 N1 1.273(4)
C7 H7 0.9300
C8 C13 1.386(4)
C8 C9 1.400(4)
C8 N1 1.405(4)
C9 C10 1.379(4)
C9 H9 0.9300
C10 C11 1.368(4)
C10 Br1 1.899(3)
C11 C12 1.388(4)
C11 H11 0.9300
C12 C13 1.375(5)
C12 H12 0.9300
C13 H13 0.9300
C14 H14A 0.9600
C14 H14B 0.9600
C14 H14C 0.9600
O1 H1 0.8200

loop_
_geom_hbond_atom_site_label_D
_geom_hbond_atom_site_label_H
_geom_hbond_atom_site_label_A
_geom_hbond_site_symmetry_A
_geom_hbond_distance_DH
_geom_hbond_distance_HA
_geom_hbond_distance_DA
_geom_hbond_angle_DHA
O1 H1 N1 . 0.82 1.88 2.614(3) 147.8
C4 H4 Cg2 2_565 0.930 2.7477 3.529(3) 142.18
C11 H11 Cg1 2_464 0.930 2.7164 3.526(3) 145.91

loop_
_geom_torsion_atom_site_label_1
_geom_torsion_atom_site_label_2
_geom_torsion_atom_site_label_3
_geom_torsion_atom_site_label_4
_geom_torsion
C6 C1 C2 O1 179.5(3)
C7 C1 C2 O1 -1.9(4)
C6 C1 C2 C3 -0.3(4)
C7 C1 C2 C3 178.3(3)
O1 C2 C3 C4 -179.4(3)
C1 C2 C3 C4 0.4(4)
O1 C2 C3 C14 1.8(4)
C1 C2 C3 C14 -178.4(3)
C2 C3 C4 C5 0.1(4)
C14 C3 C4 C5 178.8(3)
C3 C4 C5 C6 -0.6(5)
C4 C5 C6 C1 0.6(5)
C2 C1 C6 C5 -0.2(4)
C7 C1 C6 C5 -178.8(3)
C6 C1 C7 N1 177.1(3)
C2 C1 C7 N1 -1.5(4)
C13 C8 C9 C10 0.0(4)
N1 C8 C9 C10 -179.0(3)
C8 C9 C10 C11 0.5(5)
C8 C9 C10 Br1 177.8(2)
C9 C10 C11 C12 -1.1(5)
Br1 C10 C11 C12 -178.4(3)
C10 C11 C12 C13 1.1(5)
C11 C12 C13 C8 -0.7(5)
C9 C8 C13 C12 0.1(4)
N1 C8 C13 C12 179.2(3)
C1 C7 N1 C8 -179.9(3)
C13 C8 N1 C7 -177.3(3)
C9 C8 N1 C7 1.6(5)

loop_
_cod_related_entry_id
_cod_related_entry_database
_cod_related_entry_code
1 ChemSpider 30655218
